data_1541722
loop_
_publ_author_name
'Petz, W.'
'Weller, F.'
'Barthel, A.'
'Reinhold, J.'
'Mealli, C.'

_publ_section_title
;
 Preparation, spectroscopic properties, and crystal structures of Fe2 (C
 O)6 (mue-(C O)) (mue-(C F2))2, Fe2 (C O)6 (mue-(C O))2 (mue-(C F2)), and
 Fe2 (C O)6 (mue-(C F2)) (P Ph3)2 - theoretical studies of methylenic
 carbon bridges
;
_journal_name_full 'Zeitschrift fuer Anorganische und Allgemeine Chemie'
_journal_page_first 1859
_journal_page_last 1869
_journal_volume 627
_journal_year 2001
_chemical_formula_sum 'C9 F2 Fe2 O8'
_chemical_name_systematic '((C O)2 (C F2) (Fe (C O)3)2)'
_space_group_IT_number 11
_symmetry_space_group_name_Hall '-P 2yb'
_symmetry_space_group_name_H-M 'P 1 21/m 1'
_cell_angle_alpha 90
_cell_angle_beta 107.18
_cell_angle_gamma 90
_cell_formula_units_Z 2
_cell_length_a 6.2594
_cell_length_b 11.9975
_cell_length_c 8.475
_cell_volume 608.051
_citation_journal_id_ASTM ZAACAB
_cod_data_source_file Petz_ZAACAB_2001_169.cif
_cod_data_source_block C9F2Fe2O8
_cod_database_code 1541722

loop_
_symmetry_equiv_pos_as_xyz
x,y,z
-x,y+1/2,-z
-x,-y,-z
x,-y-1/2,z

loop_
_atom_site_label
_atom_site_type_symbol
_atom_site_fract_x
_atom_site_fract_y
_atom_site_fract_z
_atom_site_occupancy
_atom_site_U_iso_or_equiv
C8 C 0.4069 0.1182 0.1326 0.5 0.0
C9 C 0.061 0.25 0.1613 1 0.0
C7 C 0.4249 0.1167 0.1939 0.5 0.0
O7 O 0.4949 0.03605 0.16537 1 0.0
C1 C 0.098 0.1483 -0.105 0.5 0.0
O2 O 0.2743 0.0743 0.5012 0.5 0.0
C6 C 0.6631 0.2361 0.4304 0.5 0.0
O4 O 0.2176 0.0668 0.5284 0.5 0.0
C2 C 0.307 0.1488 0.426 0.5 0.0
O3 O -0.0724 0.0724 -0.2038 0.5 0.0
O6 O 0.8462 0.235 0.5049 0.5 0.0
C5 C 0.4551 0.2629 -0.1036 0.5 0.0
O1 O 0.004 0.074 -0.1798 0.5 0.0
Fe2 Fe 0.36353 0.27077 0.31985 0.5 0.0
F2 F -0.0829 0.1613 0.1369 0.5 0.0
Fe1 Fe 0.2427 0.23199 0.00625 0.5 0.0
C4 C 0.278 0.13 0.4489 0.5 0.0
O5 O 0.5747 0.262 -0.1806 0.5 0.0
C3 C 0.055 0.1323 -0.123 0.5 0.0
F1 F -0.0711 0.164 0.1824 0.5 0.0
